data_2009332
loop_
_publ_author_name
'Quiroga, Jairo'
'Cruz, Silvia'
'Insuasty, Braulio'
'Nogueras, Manuel'
'S\'anchez, Adolfo'
'Cobo, Justo'
'Low, John Nicolson'

_publ_section_title
;
 Three 3-aryl-5-cyanopyrazolo[3,4-<i>b</i>]pyridines
;
_journal_issue 12
_journal_name_full 'Acta Crystallographica Section C'
_journal_page_first IUC9900168
_journal_paper_doi 10.1107/S0108270199098273
_journal_volume 55
_journal_year 1999
_chemical_formula_moiety 'C26 H20 N4 O'
_chemical_formula_sum 'C26 H20 N4 O'
_chemical_formula_weight 404.46
_chemical_name_systematic
;
5-Cyano-4-(4-methoxyphenyl)-3,6-diphenyl-4,7-dihydro-2H-pyrazolo-
[3,4-b]pyridine
;
_space_group_IT_number 15
_symmetry_cell_setting monoclinic
_symmetry_space_group_name_Hall '-C 2yc'
_symmetry_space_group_name_H-M 'C 1 2/c 1'
_cell_angle_alpha 90.00
_cell_angle_beta 91.4371(9)
_cell_angle_gamma 90.00
_cell_formula_units_Z 8
_cell_length_a 15.6264(3)
_cell_length_b 12.4397(2)
_cell_length_c 21.1296(4)
_cell_measurement_reflns_used 3620
_cell_measurement_temperature 150.00(10)
_cell_measurement_theta_max 24.98
_cell_measurement_theta_min 1.92
_cell_volume 4106.04(13)
_computing_cell_refinement 'DENZO (Otwinowski & Minor, 1997)'
_computing_data_collection 'KappaCCD server software (Nonius, 1997)'
_computing_data_reduction 'DENZO (Otwinowski & Minor, 1997)'
_computing_molecular_graphics 'ORTEPII (Johnson, 1976) and PLATON (Spek, 1999)'
_computing_publication_material 'SHELXL97  and WordPerfect macro PRPKAPPA (Ferguson, 1999)'
_computing_structure_refinement 'SHELXL97 (Sheldrick, 1997b)'
_computing_structure_solution 'SHELXS97 (Sheldrick, 1997a)'
_diffrn_ambient_temperature 150.00(10)
_diffrn_measured_fraction_theta_full 0.948
_diffrn_measured_fraction_theta_max 0.948
_diffrn_measurement_device_type KappaCCD
_diffrn_measurement_method '\f scans and \w scans with \k offsets'
_diffrn_radiation_monochromator graphite
_diffrn_radiation_source 'fine-focus sealed X-ray tube'
_diffrn_radiation_type 'Mo K\a'
_diffrn_radiation_wavelength 0.71073
_diffrn_reflns_av_R_equivalents 0.072
_diffrn_reflns_av_sigmaI/netI 0.0292
_diffrn_reflns_limit_h_max 18
_diffrn_reflns_limit_h_min -18
_diffrn_reflns_limit_k_max 14
_diffrn_reflns_limit_k_min -14
_diffrn_reflns_limit_l_max 25
_diffrn_reflns_limit_l_min -25
_diffrn_reflns_number 48325
_diffrn_reflns_theta_full 24.98
_diffrn_reflns_theta_max 24.98
_diffrn_reflns_theta_min 1.92
_diffrn_standards_decay_% negligible
_exptl_absorpt_coefficient_mu 0.082
_exptl_absorpt_correction_T_max 0.990
_exptl_absorpt_correction_T_min 0.988
_exptl_absorpt_correction_type multi-scan
_exptl_absorpt_process_details '(SORTAV; Blessing, 1995, 1997)'
_exptl_crystal_colour colourless
_exptl_crystal_density_diffrn 1.309
_exptl_crystal_density_method 'not measured'
_exptl_crystal_description block
_exptl_crystal_F_000 1696
_exptl_crystal_size_max 0.15
_exptl_crystal_size_mid 0.15
_exptl_crystal_size_min 0.12
_refine_diff_density_max 0.386
_refine_diff_density_min -0.339
_refine_ls_extinction_coef 0.0026(4)
_refine_ls_extinction_method SHELXL
_refine_ls_goodness_of_fit_ref 1.057
_refine_ls_hydrogen_treatment constr
_refine_ls_matrix_type full
_refine_ls_number_parameters 282
_refine_ls_number_reflns 3620
_refine_ls_number_restraints 0
_refine_ls_restrained_S_all 1.057
_refine_ls_R_factor_all 0.0561
_refine_ls_R_factor_gt 0.0477
_refine_ls_shift/su_max 0.000
_refine_ls_shift/su_mean 0.000
_refine_ls_structure_factor_coef Fsqd
_refine_ls_weighting_details 'w = 1/[\s^2^(Fo^2^)+(0.0653P)^2^+4.5942P] where P = (Fo^2^+2Fc^2^)/3'
_refine_ls_weighting_scheme calc
_refine_ls_wR_factor_ref 0.1288
_reflns_number_gt 3086
_reflns_number_total 3620
_reflns_threshold_expression I>2\s(I)
_cod_data_source_file qb0140.cif
_cod_data_source_block II
_cod_depositor_comments
;
The following automatic conversions were performed:

'_exptl_absorpt_correction_type' value 'Multi-scan' changed to
'multi-scan' according to
/home/saulius/struct/CIF-dictionaries/cif_core.dic dictionary named
'cif_core.dic' version 2.4.1 from 2010-06-29.

Automatic conversion script
Id: cif_fix_values 1715 2011-07-08 13:25:40Z adriana 

The following automatic conversions were performed:

'_refine_ls_weighting_scheme' value 'w =
1/[\s^2^(Fo^2^)+(0.0653P)^2^+4.5942P] where P = (Fo^2^+2Fc^2^)/3' was
changed to 'calc'. New tag '_refine_ls_weighting_details' was
created. The value of the new tag was set to 'w =
1/[\s^2^(Fo^2^)+(0.0653P)^2^+4.5942P] where P = (Fo^2^+2Fc^2^)/3'.

Automatic conversion script
Id: cif_fix_values 3143 2015-03-26 13:38:13Z robertas 
;
_cod_original_sg_symbol_H-M 'C 2/c'
_cod_database_code 2009332
_cod_database_fobs_code 2009332

loop_
_symmetry_equiv_pos_as_xyz
'x, y, z'
'-x, y, -z+1/2'
'x+1/2, y+1/2, z'
'-x+1/2, y+1/2, -z+1/2'
'-x, -y, -z'
'x, -y, z-1/2'
'-x+1/2, -y+1/2, -z'
'x+1/2, -y+1/2, z-1/2'

loop_
_atom_site_label
_atom_site_fract_x
_atom_site_fract_y
_atom_site_fract_z
_atom_site_U_iso_or_equiv
_atom_site_adp_type
_atom_site_calc_flag
_atom_site_refinement_flags
_atom_site_occupancy
_atom_site_disorder_assembly
_atom_site_disorder_group
_atom_site_type_symbol
N1 0.05038(9) -0.10626(12) 0.16622(7) 0.0279(4) Uani d . 1 . . N
N2 0.10589(9) -0.07969(12) 0.12000(7) 0.0272(4) Uani d . 1 . . N
C3 0.08061(11) 0.00627(13) 0.08468(8) 0.0236(4) Uani d . 1 . . C
C3A 0.00281(11) 0.03923(13) 0.10912(8) 0.0225(4) Uani d . 1 . . C
C4 -0.06074(11) 0.12643(13) 0.09207(8) 0.0228(4) Uani d . 1 . . C
C5 -0.13673(10) 0.11692(13) 0.13635(8) 0.0227(4) Uani d . 1 . . C
C6 -0.14105(10) 0.04971(13) 0.18704(8) 0.0231(4) Uani d . 1 . . C
C7A -0.01115(11) -0.03307(14) 0.15827(8) 0.0241(4) Uani d . 1 . . C
N7 -0.08121(9) -0.02914(12) 0.19728(7) 0.0270(4) Uani d . 1 . . N
C31 0.13386(11) 0.04772(14) 0.03369(8) 0.0250(4) Uani d . 1 . . C
C32 0.21403(12) 0.00425(18) 0.02201(9) 0.0372(5) Uani d . 1 . . C
C33 0.26367(13) 0.0443(2) -0.02583(10) 0.0464(6) Uani d . 1 . . C
C34 0.23519(14) 0.1301(2) -0.06221(10) 0.0435(5) Uani d . 1 . . C
C35 0.15542(15) 0.17275(18) -0.05173(10) 0.0447(5) Uani d . 1 . . C
C36 0.10469(13) 0.13157(16) -0.00493(9) 0.0360(5) Uani d . 1 . . C
C41 -0.02806(10) 0.24127(14) 0.09683(8) 0.0237(4) Uani d . 1 . . C
C42 0.02465(11) 0.27541(15) 0.14594(9) 0.0305(4) Uani d . 1 . . C
C43 0.04698(12) 0.38353(15) 0.15271(9) 0.0339(5) Uani d . 1 . . C
C44 0.01464(11) 0.45741(14) 0.10912(9) 0.0290(4) Uani d . 1 . . C
C45 -0.03834(12) 0.42462(15) 0.05997(9) 0.0319(4) Uani d . 1 . . C
C46 -0.05916(12) 0.31775(15) 0.05342(9) 0.0294(4) Uani d . 1 . . C
O47 0.03091(9) 0.56606(10) 0.11148(7) 0.0394(4) Uani d . 1 . . O
C48 0.07374(15) 0.60698(18) 0.16637(12) 0.0491(6) Uani d . 1 . . C
C51 -0.20549(11) 0.18912(14) 0.12249(8) 0.0255(4) Uani d . 1 . . C
N52 -0.25826(10) 0.24966(13) 0.10814(8) 0.0342(4) Uani d . 1 . . N
C61 -0.20774(11) 0.05716(13) 0.23547(8) 0.0246(4) Uani d . 1 . . C
C62 -0.22894(12) 0.15675(14) 0.26054(9) 0.0302(4) Uani d . 1 . . C
C63 -0.29080(13) 0.16498(16) 0.30584(9) 0.0366(5) Uani d . 1 . . C
C64 -0.33126(12) 0.07385(16) 0.32766(9) 0.0351(5) Uani d . 1 . . C
C65 -0.30997(12) -0.02564(16) 0.30391(9) 0.0337(4) Uani d . 1 . . C
C66 -0.24844(12) -0.03420(15) 0.25812(9) 0.0309(4) Uani d . 1 . . C
H2 0.1526 -0.1142 0.1138 0.033 Uiso calc R 1 . . H
H4 -0.0817 0.1140 0.0486 0.027 Uiso calc R 1 . . H
H7 -0.0869 -0.0752 0.2272 0.032 Uiso calc R 1 . . H
H32 0.2345 -0.0525 0.0467 0.045 Uiso calc R 1 . . H
H33 0.3165 0.0133 -0.0336 0.056 Uiso calc R 1 . . H
H34 0.2695 0.1587 -0.0934 0.052 Uiso calc R 1 . . H
H35 0.1355 0.2298 -0.0764 0.054 Uiso calc R 1 . . H
H36 0.0504 0.1601 0.0009 0.043 Uiso calc R 1 . . H
H42 0.0458 0.2256 0.1752 0.037 Uiso calc R 1 . . H
H43 0.0830 0.4057 0.1859 0.041 Uiso calc R 1 . . H
H45 -0.0601 0.4747 0.0311 0.038 Uiso calc R 1 . . H
H46 -0.0944 0.2960 0.0197 0.035 Uiso calc R 1 . . H
H48A 0.0451 0.5827 0.2034 0.074 Uiso calc R 1 . . H
H48B 0.0733 0.6841 0.1651 0.074 Uiso calc R 1 . . H
H48C 0.1318 0.5818 0.1677 0.074 Uiso calc R 1 . . H
H62 -0.2012 0.2183 0.2467 0.036 Uiso calc R 1 . . H
H63 -0.3053 0.2321 0.3217 0.044 Uiso calc R 1 . . H
H64 -0.3727 0.0796 0.3583 0.042 Uiso calc R 1 . . H
H65 -0.3370 -0.0870 0.3187 0.040 Uiso calc R 1 . . H
H66 -0.2342 -0.1015 0.2424 0.037 Uiso calc R 1 . . H

loop_
_atom_site_aniso_label
_atom_site_aniso_U_11
_atom_site_aniso_U_22
_atom_site_aniso_U_33
_atom_site_aniso_U_12
_atom_site_aniso_U_13
_atom_site_aniso_U_23
N1 0.0238(8) 0.0259(8) 0.0342(8) 0.0063(6) 0.0051(6) 0.0033(6)
N2 0.0216(7) 0.0255(8) 0.0347(8) 0.0076(6) 0.0056(6) 0.0012(6)
C3 0.0217(8) 0.0216(8) 0.0274(9) 0.0027(7) -0.0003(7) -0.0030(7)
C3A 0.0219(9) 0.0194(8) 0.0264(9) 0.0024(7) 0.0012(7) -0.0025(7)
C4 0.0219(9) 0.0215(9) 0.0249(9) 0.0036(7) 0.0004(7) -0.0004(7)
C5 0.0192(8) 0.0187(8) 0.0302(9) 0.0018(7) 0.0015(7) -0.0020(7)
C6 0.0171(8) 0.0198(8) 0.0324(9) 0.0006(6) 0.0012(7) -0.0022(7)
C7A 0.0201(8) 0.0222(9) 0.0300(9) 0.0024(7) 0.0021(7) -0.0006(7)
N7 0.0233(8) 0.0255(8) 0.0325(8) 0.0064(6) 0.0060(6) 0.0073(6)
C31 0.0228(9) 0.0270(9) 0.0252(9) 0.0005(7) 0.0013(7) -0.0056(7)
C32 0.0253(10) 0.0525(13) 0.0340(11) 0.0083(9) 0.0024(8) 0.0070(9)
C33 0.0233(10) 0.0774(16) 0.0388(12) 0.0082(10) 0.0057(8) 0.0066(11)
C34 0.0369(11) 0.0624(14) 0.0318(11) -0.0011(10) 0.0087(9) 0.0052(10)
C35 0.0523(13) 0.0440(12) 0.0383(12) 0.0105(10) 0.0146(10) 0.0085(9)
C36 0.0375(11) 0.0366(11) 0.0344(11) 0.0116(9) 0.0113(8) 0.0024(8)
C41 0.0194(8) 0.0229(9) 0.0289(9) 0.0032(7) 0.0071(7) 0.0004(7)
C42 0.0266(9) 0.0256(9) 0.0393(11) 0.0031(7) -0.0012(8) 0.0023(8)
C43 0.0274(10) 0.0341(11) 0.0399(11) -0.0031(8) -0.0031(8) -0.0002(8)
C44 0.0242(9) 0.0225(9) 0.0406(11) 0.0027(7) 0.0095(8) 0.0051(8)
C45 0.0297(10) 0.0302(10) 0.0360(10) 0.0045(8) 0.0043(8) 0.0089(8)
C46 0.0292(10) 0.0295(10) 0.0297(9) 0.0025(8) 0.0045(7) 0.0035(7)
O47 0.0382(8) 0.0251(7) 0.0550(9) -0.0039(6) 0.0009(7) 0.0036(6)
C48 0.0443(13) 0.0356(12) 0.0672(15) -0.0100(10) -0.0056(11) -0.0065(10)
C51 0.0219(9) 0.0232(9) 0.0316(9) -0.0001(8) 0.0043(7) 0.0004(7)
N52 0.0258(8) 0.0305(9) 0.0466(10) 0.0075(7) 0.0054(7) 0.0052(7)
C61 0.0179(8) 0.0242(9) 0.0316(9) 0.0008(7) 0.0000(7) 0.0016(7)
C62 0.0301(10) 0.0256(9) 0.0354(10) -0.0059(8) 0.0076(8) -0.0031(7)
C63 0.0395(11) 0.0313(10) 0.0397(11) -0.0032(9) 0.0125(9) -0.0068(8)
C64 0.0306(10) 0.0393(11) 0.0358(11) -0.0015(9) 0.0108(8) 0.0011(8)
C65 0.0262(9) 0.0312(10) 0.0439(11) -0.0029(8) 0.0058(8) 0.0089(8)
C66 0.0273(9) 0.0225(9) 0.0431(11) 0.0029(7) 0.0041(8) 0.0042(8)

loop_
_atom_type_symbol
_atom_type_description
_atom_type_scat_dispersion_real
_atom_type_scat_dispersion_imag
_atom_type_scat_source
C C 0.0033 0.0016 'International Tables Vol C Tables 4.2.6.8 and 6.1.1.4'
H H 0.0000 0.0000 'International Tables Vol C Tables 4.2.6.8 and 6.1.1.4'
N N 0.0061 0.0033 'International Tables Vol C Tables 4.2.6.8 and 6.1.1.4'
O O 0.0106 0.0060 'International Tables Vol C Tables 4.2.6.8 and 6.1.1.4'

loop_
_geom_angle_atom_site_label_1
_geom_angle_atom_site_label_2
_geom_angle_atom_site_label_3
_geom_angle
_geom_angle_publ_flag
C7A N1 N2 102.37(13) no
C3 N2 N1 113.78(14) no
N2 C3 C3A 105.82(15) no
N2 C3 C31 121.11(15) no
C3A C3 C31 133.05(16) no
C3 C3A C7A 103.90(15) no
C3 C3A C4 134.26(16) no
C7A C3A C4 121.82(15) no
C3A C4 C41 116.23(14) no
C3A C4 C5 108.29(13) no
C41 C4 C5 107.21(13) no
C6 C5 C51 119.77(16) no
C6 C5 C4 125.54(15) no
C51 C5 C4 114.65(14) no
C5 C6 N7 121.14(16) no
C5 C6 C61 123.67(15) no
N7 C6 C61 115.17(15) no
N1 C7A N7 121.81(15) no
N1 C7A C3A 114.13(15) no
N7 C7A C3A 124.04(15) no
C6 N7 C7A 118.52(14) no
C32 C31 C36 117.99(17) no
C32 C31 C3 121.45(16) no
C36 C31 C3 120.55(16) no
C33 C32 C31 120.91(19) no
C32 C33 C34 120.40(19) no
C35 C34 C33 119.19(19) no
C34 C35 C36 120.7(2) no
C35 C36 C31 120.77(18) no
C42 C41 C46 118.41(16) no
C42 C41 C4 122.29(15) no
C46 C41 C4 119.00(15) no
C41 C42 C43 121.21(17) no
C44 C43 C42 118.96(18) no
C45 C44 O47 115.24(16) no
C45 C44 C43 120.51(17) no
O47 C44 C43 124.25(18) no
C44 C45 C46 120.00(17) no
C45 C46 C41 120.91(17) no
C44 O47 C48 117.70(16) no
N52 C51 C5 175.78(19) no
C62 C61 C66 118.73(16) no
C62 C61 C6 119.81(15) no
C66 C61 C6 121.43(16) no
C63 C62 C61 120.50(17) no
C62 C63 C64 120.28(18) no
C65 C64 C63 119.85(17) no
C64 C65 C66 120.08(17) no
C65 C66 C61 120.54(17) no

loop_
_geom_bond_atom_site_label_1
_geom_bond_atom_site_label_2
_geom_bond_site_symmetry_2
_geom_bond_distance
_geom_bond_publ_flag
N1 C7A . 1.332(2) no
N1 N2 . 1.363(2) no
N2 C3 . 1.357(2) no
C3 C3A . 1.394(2) no
C3 C31 . 1.471(2) no
C3A C7A . 1.395(2) no
C3A C4 . 1.508(2) no
C4 C41 . 1.520(2) no
C4 C5 . 1.535(2) no
C5 C6 . 1.362(2) no
C5 C51 . 1.425(2) no
C6 N7 . 1.369(2) no
C6 C61 . 1.482(2) no
C7A N7 . 1.388(2) no
C31 C32 . 1.392(3) no
C31 C36 . 1.394(3) no
C32 C33 . 1.382(3) no
C33 C34 . 1.383(3) no
C34 C35 . 1.378(3) no
C35 C36 . 1.381(3) no
C41 C42 . 1.376(3) no
C41 C46 . 1.400(2) no
C42 C43 . 1.396(3) no
C43 C44 . 1.387(3) no
C44 C45 . 1.374(3) no
C44 O47 . 1.376(2) no
C45 C46 . 1.375(3) no
O47 C48 . 1.419(3) no
C51 N52 . 1.152(2) no
C61 C62 . 1.391(2) no
C61 C66 . 1.393(2) no
C62 C63 . 1.381(3) no
C63 C64 . 1.383(3) no
C64 C65 . 1.379(3) no
C65 C66 . 1.385(3) no

loop_
_geom_hbond_atom_site_label_D
_geom_hbond_atom_site_label_H
_geom_hbond_atom_site_label_A
_geom_hbond_site_symmetry_A
_geom_hbond_distance_DH
_geom_hbond_distance_HA
_geom_hbond_distance_DA
_geom_hbond_angle_DHA
_geom_hbond_publ_flag
N2 H2 N52 5_545 0.88 2.18 3.016(2) 159 n
N7 H7 N1 2 0.88 2.33 3.065(2) 142 n

loop_
_geom_torsion_atom_site_label_1
_geom_torsion_atom_site_label_2
_geom_torsion_atom_site_label_3
_geom_torsion_atom_site_label_4
_geom_torsion
_geom_torsion_publ_flag
C7A N1 N2 C3 0.10(19) no
N1 N2 C3 C3A 0.01(19) no
N1 N2 C3 C31 178.48(15) no
N2 C3 C3A C7A -0.12(18) no
C31 C3 C3A C7A -178.32(18) no
N2 C3 C3A C4 -178.34(17) no
C31 C3 C3A C4 3.5(3) no
C3 C3A C4 C41 -61.9(3) no
C7A C3A C4 C41 120.10(18) no
C3 C3A C4 C5 177.38(18) no
C7A C3A C4 C5 -0.6(2) no
C3A C4 C5 C6 7.2(2) no
C41 C4 C5 C6 -118.95(18) no
C3A C4 C5 C51 -175.22(14) no
C41 C4 C5 C51 58.64(18) no
C51 C5 C6 N7 172.13(15) no
C4 C5 C6 N7 -10.4(3) no
C51 C5 C6 C61 -9.5(3) no
C4 C5 C6 C61 167.99(15) no
N2 N1 C7A N7 -178.54(15) no
N2 N1 C7A C3A -0.2(2) no
C3 C3A C7A N1 0.2(2) no
C4 C3A C7A N1 178.70(15) no
C3 C3A C7A N7 178.51(16) no
C4 C3A C7A N7 -3.0(3) no
C5 C6 N7 C7A 6.0(2) no
C61 C6 N7 C7A -172.51(14) no
N1 C7A N7 C6 178.70(16) no
C3A C7A N7 C6 0.5(3) no
N2 C3 C31 C32 -3.5(3) no
C3A C3 C31 C32 174.44(18) no
N2 C3 C31 C36 175.80(17) no
C3A C3 C31 C36 -6.2(3) no
C36 C31 C32 C33 1.0(3) no
C3 C31 C32 C33 -179.66(19) no
C31 C32 C33 C34 1.4(3) no
C32 C33 C34 C35 -2.3(4) no
C33 C34 C35 C36 0.9(4) no
C34 C35 C36 C31 1.5(3) no
C32 C31 C36 C35 -2.4(3) no
C3 C31 C36 C35 178.20(18) no
C3A C4 C41 C42 -41.0(2) no
C5 C4 C41 C42 80.28(19) no
C3A C4 C41 C46 145.50(16) no
C5 C4 C41 C46 -93.24(18) no
C46 C41 C42 C43 0.0(3) no
C4 C41 C42 C43 -173.58(16) no
C41 C42 C43 C44 0.4(3) no
C42 C43 C44 C45 -0.2(3) no
C42 C43 C44 O47 178.86(17) no
O47 C44 C45 C46 -179.62(17) no
C43 C44 C45 C46 -0.5(3) no
C44 C45 C46 C41 0.9(3) no
C42 C41 C46 C45 -0.7(3) no
C4 C41 C46 C45 173.10(16) no
C45 C44 O47 C48 170.21(17) no
C43 C44 O47 C48 -8.9(3) no
C6 C5 C51 N52 -18E1(10) no
C4 C5 C51 N52 2(3) no
C5 C6 C61 C62 -45.5(2) no
N7 C6 C61 C62 132.96(17) no
C5 C6 C61 C66 136.39(19) no
N7 C6 C61 C66 -45.1(2) no
C66 C61 C62 C63 -1.7(3) no
C6 C61 C62 C63 -179.83(17) no
C61 C62 C63 C64 1.2(3) no
C62 C63 C64 C65 -0.2(3) no
C63 C64 C65 C66 -0.3(3) no
C64 C65 C66 C61 -0.2(3) no
C62 C61 C66 C65 1.2(3) no
C6 C61 C66 C65 179.29(16) no

loop_
_cod_related_entry_id
_cod_related_entry_database
_cod_related_entry_code
1 ChemSpider 9010367
